data_7118731
loop_
_publ_author_name
'Swapna, Battini'
'Suresh, Kuthuru'
'Nangia, Ashwini'

_publ_section_title
;
 Color polymorphs of aldose reductase inhibitor epalrestat:
 configurational, conformational and synthon differences.
;
_journal_issue 21
_journal_name_full 'Chemical communications (Cambridge, England)'
_journal_page_first 4037
_journal_page_last 4040
_journal_paper_doi 10.1039/c6cc00697c
_journal_volume 52
_journal_year 2016
_chemical_compound_source synthetic
_chemical_formula_moiety 'C15 H13 N O3 S2'
_chemical_formula_sum 'C15 H13 N O3 S2'
_chemical_formula_weight 319.38
_chemical_melting_point 495.39
_chemical_name_common Epalrestat
_chemical_name_systematic
; 
 5-[(1Z, 2E)-2-methyl-3-phenylpropenylidene]-4-oxo2-thioxo-3-thiazolidineacetic acid  
;
_space_group_crystal_system monoclinic
_space_group_IT_number 14
_space_group_name_Hall '-P 2yn'
_space_group_name_H-M_alt 'P 1 21/n 1'
_symmetry_space_group_name_Hall '-P 2yn'
_symmetry_space_group_name_H-M 'P 1 21/n 1'
_atom_sites_solution_hydrogens mixed
_audit_creation_method SHELXL-2014/7
_audit_update_record
;
2016-01-20 deposited with the CCDC.
2016-02-09 downloaded from the CCDC.
;
_cell_angle_alpha 90
_cell_angle_beta 98.364(8)
_cell_angle_gamma 90
_cell_formula_units_Z 4
_cell_length_a 14.7831(13)
_cell_length_b 5.6288(5)
_cell_length_c 18.2621(16)
_cell_measurement_reflns_used 1710
_cell_measurement_temperature 298(2)
_cell_measurement_theta_max 27.4090
_cell_measurement_theta_min 3.8780
_cell_volume 1503.4(2)
_computing_cell_refinement
;
CrysAlisPro, Agilent Technologies,
Version 1.171.37.30a (release 13-01-2014 CrysAlis171 .NET)
(compiled Jan 13 2014,18:40:09)
;
_computing_data_collection
;
CrysAlisPro, Agilent Technologies,
Version 1.171.37.30a (release 13-01-2014 CrysAlis171 .NET)
(compiled Jan 13 2014,18:40:09)
;
_computing_data_reduction
;
CrysAlisPro, Agilent Technologies,
Version 1.171.37.30a (release 13-01-2014 CrysAlis171 .NET)
(compiled Jan 13 2014,18:40:09)
;
_computing_structure_refinement 'SHELXL-2014/7 (Sheldrick, 2014)'
_diffrn_ambient_temperature 298(2)
_diffrn_measured_fraction_theta_full 0.999
_diffrn_measured_fraction_theta_max 0.999
_diffrn_measurement_device_type 'Xcalibur, Eos, Gemini'
_diffrn_measurement_method '\w scans'
_diffrn_radiation_type MoK\a
_diffrn_radiation_wavelength 0.71073
_diffrn_reflns_av_R_equivalents 0.0263
_diffrn_reflns_av_unetI/netI 0.0378
_diffrn_reflns_laue_measured_fraction_full 0.999
_diffrn_reflns_laue_measured_fraction_max 0.999
_diffrn_reflns_limit_h_max 17
_diffrn_reflns_limit_h_min -17
_diffrn_reflns_limit_k_max 6
_diffrn_reflns_limit_k_min -6
_diffrn_reflns_limit_l_max 21
_diffrn_reflns_limit_l_min -21
_diffrn_reflns_number 6015
_diffrn_reflns_point_group_measured_fraction_full 0.999
_diffrn_reflns_point_group_measured_fraction_max 0.999
_diffrn_reflns_theta_full 25.027
_diffrn_reflns_theta_max 25.027
_diffrn_reflns_theta_min 2.785
_exptl_absorpt_coefficient_mu 0.362
_exptl_absorpt_correction_T_max 1.00000
_exptl_absorpt_correction_T_min 0.82239
_exptl_absorpt_correction_type multi-scan
_exptl_absorpt_process_details
;
CrysAlisPro, Agilent Technologies,
Version 1.171.37.30a (release 13-01-2014 CrysAlis171 .NET)
(compiled Jan 13 2014,18:40:09)
Empirical absorption correction using spherical harmonics,
 implemented in SCALE3 ABSPACK scaling algorithm.
;
_exptl_crystal_colour Yellow
_exptl_crystal_density_diffrn 1.411
_exptl_crystal_density_method 'not measured'
_exptl_crystal_description Needle
_exptl_crystal_F_000 664
_exptl_crystal_recrystallization_method 'Re-crystallisation from solvent: nitromethane '
_exptl_crystal_size_max 0.30
_exptl_crystal_size_mid 0.20
_exptl_crystal_size_min 0.10
_refine_diff_density_max 0.216
_refine_diff_density_min -0.168
_refine_diff_density_rms 0.040
_refine_ls_extinction_method none
_refine_ls_goodness_of_fit_ref 1.026
_refine_ls_hydrogen_treatment mixed
_refine_ls_matrix_type full
_refine_ls_number_parameters 195
_refine_ls_number_reflns 2654
_refine_ls_number_restraints 0
_refine_ls_restrained_S_all 1.026
_refine_ls_R_factor_all 0.0619
_refine_ls_R_factor_gt 0.0427
_refine_ls_shift/su_max 0.000
_refine_ls_shift/su_mean 0.000
_refine_ls_structure_factor_coef Fsqd
_refine_ls_weighting_details 'w=1/[\s^2^(Fo^2^)+(0.0392P)^2^+0.4291P] where P=(Fo^2^+2Fc^2^)/3'
_refine_ls_weighting_scheme calc
_refine_ls_wR_factor_gt 0.0907
_refine_ls_wR_factor_ref 0.0996
_reflns_Friedel_coverage 0.000
_reflns_number_gt 1989
_reflns_number_total 2654
_reflns_threshold_expression 'I > 2\s(I)'
_cod_data_source_file c6cc00697c2.cif
_cod_data_source_block EPR-form-III
_cod_depositor_comments 'Adding full bibliography for 7118731--7118734.cif.'
_cod_database_code 7118731
_shelx_shelxl_version_number 2014/7
_shelx_space_group_comment
;
The symmetry employed for this shelxl refinement is uniquely defined
by the following loop, which should always be used as a source of
symmetry information in preference to the above space-group names.
They are only intended as comments.
;

loop_
_space_group_symop_operation_xyz
'x, y, z'
'-x+1/2, y+1/2, -z+1/2'
'-x, -y, -z'
'x-1/2, -y-1/2, z-1/2'

loop_
_atom_site_label
_atom_site_type_symbol
_atom_site_fract_x
_atom_site_fract_y
_atom_site_fract_z
_atom_site_U_iso_or_equiv
_atom_site_adp_type
_atom_site_occupancy
_atom_site_site_symmetry_order
_atom_site_calc_flag
_atom_site_refinement_flags_posn
_atom_site_refinement_flags_adp
S1 S 0.90427(4) 1.30901(12) 0.05578(3) 0.0481(2) Uani 1 1 d . .
S2 S 0.81413(5) 1.71462(14) -0.02860(4) 0.0665(2) Uani 1 1 d . .
N1 N 0.77209(12) 1.5387(3) 0.09812(10) 0.0417(5) Uani 1 1 d . .
O3 O 0.55102(14) 1.7780(4) 0.03834(13) 0.0737(7) Uani 1 1 d . .
C11 C 0.86636(14) 1.2137(4) 0.13747(13) 0.0403(6) Uani 1 1 d . .
O1 O 0.74461(13) 1.3413(3) 0.20177(10) 0.0683(6) Uani 1 1 d . .
C12 C 0.82401(15) 1.5346(4) 0.04175(13) 0.0438(6) Uani 1 1 d . .
C14 C 0.69745(15) 1.7041(4) 0.09902(14) 0.0497(6) Uani 1 1 d . .
H14A H 0.7133 1.8550 0.0786 0.060 Uiso 1 1 calc R U
H14B H 0.6876 1.7307 0.1497 0.060 Uiso 1 1 calc R U
C2 C 1.10239(17) 0.4234(4) 0.22234(15) 0.0536(7) Uani 1 1 d . .
H2 H 1.0888 0.4459 0.1715 0.064 Uiso 1 1 calc R U
C7 C 0.98592(16) 0.7318(4) 0.24568(14) 0.0512(6) Uani 1 1 d . .
H7 H 0.9429 0.7481 0.2778 0.061 Uiso 1 1 calc R U
C13 C 0.78919(15) 1.3621(4) 0.15173(13) 0.0448(6) Uani 1 1 d . .
C1 C 1.05648(16) 0.5554(4) 0.26949(14) 0.0496(6) Uani 1 1 d . .
C8 C 0.97119(15) 0.8754(4) 0.18624(13) 0.0419(6) Uani 1 1 d . .
C15 C 0.61125(16) 1.6119(5) 0.05499(15) 0.0519(7) Uani 1 1 d . .
C6 C 1.0787(2) 0.5136(6) 0.34434(16) 0.0797(10) Uani 1 1 d . .
H6 H 1.0481 0.5971 0.3772 0.096 Uiso 1 1 calc R U
C5 C 1.1449(2) 0.3519(7) 0.37183(18) 0.0871(11) Uani 1 1 d . .
H5 H 1.1600 0.3307 0.4226 0.104 Uiso 1 1 calc R U
O2 O 0.60075(12) 1.4045(3) 0.03811(12) 0.0700(6) Uani 1 1 d . .
C3 C 1.16745(18) 0.2603(5) 0.24966(17) 0.0625(7) Uani 1 1 d . .
H3 H 1.1977 0.1742 0.2171 0.075 Uiso 1 1 calc R U
C9 C 1.03035(16) 0.8811(4) 0.12604(14) 0.0493(6) Uani 1 1 d . .
H9B H 1.0885 0.8099 0.1437 0.074 Uiso 1 1 calc R U
H9A H 1.0393 1.0428 0.1120 0.074 Uiso 1 1 calc R U
H9C H 1.0011 0.7942 0.0839 0.074 Uiso 1 1 calc R U
C4 C 1.1883(2) 0.2226(6) 0.32393(19) 0.0721(9) Uani 1 1 d . .
H4 H 1.2318 0.1096 0.3419 0.086 Uiso 1 1 calc R U
C10 C 0.89644(15) 1.0389(4) 0.18419(13) 0.0435(6) Uani 1 1 d . .
H10 H 0.8624 1.0195 0.2228 0.052 Uiso 1 1 calc R U
H3A H 0.503(3) 1.723(7) 0.016(2) 0.115(15) Uiso 1 1 d . .

loop_
_atom_site_aniso_label
_atom_site_aniso_U_11
_atom_site_aniso_U_22
_atom_site_aniso_U_33
_atom_site_aniso_U_23
_atom_site_aniso_U_13
_atom_site_aniso_U_12
S1 0.0462(4) 0.0519(4) 0.0498(4) 0.0027(3) 0.0186(3) 0.0021(3)
S2 0.0715(5) 0.0678(5) 0.0597(5) 0.0172(4) 0.0081(4) 0.0015(4)
N1 0.0321(10) 0.0440(12) 0.0487(12) -0.0028(10) 0.0047(9) 0.0015(9)
O3 0.0432(11) 0.0585(13) 0.1128(18) -0.0107(12) -0.0110(12) 0.0113(11)
C11 0.0349(12) 0.0422(13) 0.0457(14) -0.0041(12) 0.0128(10) -0.0028(11)
O1 0.0680(12) 0.0762(14) 0.0694(13) 0.0151(11) 0.0390(11) 0.0236(11)
C12 0.0366(12) 0.0469(15) 0.0469(14) -0.0056(12) 0.0026(11) -0.0077(11)
C14 0.0411(13) 0.0461(15) 0.0605(16) -0.0027(13) 0.0030(12) 0.0040(12)
C2 0.0548(15) 0.0487(16) 0.0552(16) -0.0005(13) 0.0007(13) 0.0040(14)
C7 0.0469(14) 0.0528(16) 0.0567(16) 0.0027(13) 0.0174(12) 0.0023(13)
C13 0.0407(13) 0.0454(15) 0.0492(15) -0.0035(12) 0.0094(12) 0.0014(12)
C1 0.0477(14) 0.0467(15) 0.0554(16) 0.0098(13) 0.0109(12) -0.0012(13)
C8 0.0381(12) 0.0405(13) 0.0483(14) -0.0013(12) 0.0104(11) -0.0022(11)
C15 0.0364(13) 0.0529(17) 0.0667(18) -0.0029(14) 0.0078(12) 0.0040(14)
C6 0.097(2) 0.086(2) 0.061(2) 0.0199(18) 0.0251(18) 0.029(2)
C5 0.101(3) 0.098(3) 0.061(2) 0.0285(19) 0.0076(19) 0.017(2)
O2 0.0449(10) 0.0514(12) 0.1074(16) -0.0152(12) -0.0098(10) 0.0039(10)
C3 0.0568(16) 0.0560(17) 0.073(2) 0.0028(16) 0.0050(15) 0.0127(15)
C9 0.0428(13) 0.0478(15) 0.0605(16) 0.0040(13) 0.0178(12) 0.0053(12)
C4 0.0607(18) 0.067(2) 0.086(2) 0.0225(18) 0.0023(17) 0.0115(16)
C10 0.0397(13) 0.0479(15) 0.0457(14) 0.0002(12) 0.0154(11) -0.0025(12)

loop_
_atom_type_symbol
_atom_type_description
_atom_type_scat_dispersion_real
_atom_type_scat_dispersion_imag
_atom_type_scat_source
C C 0.0033 0.0016 'International Tables Vol C Tables 4.2.6.8 and 6.1.1.4'
H H 0.0000 0.0000 'International Tables Vol C Tables 4.2.6.8 and 6.1.1.4'
N N 0.0061 0.0033 'International Tables Vol C Tables 4.2.6.8 and 6.1.1.4'
O O 0.0106 0.0060 'International Tables Vol C Tables 4.2.6.8 and 6.1.1.4'
S S 0.1246 0.1234 'International Tables Vol C Tables 4.2.6.8 and 6.1.1.4'

loop_
_geom_angle_atom_site_label_1
_geom_angle_atom_site_label_2
_geom_angle_atom_site_label_3
_geom_angle
C12 S1 C11 93.05(11)
C12 N1 C13 116.85(19)
C12 N1 C14 122.1(2)
C13 N1 C14 120.83(19)
C15 O3 H3A 111(3)
C10 C11 C13 120.1(2)
C10 C11 S1 130.65(18)
C13 C11 S1 109.27(17)
N1 C12 S2 125.94(18)
N1 C12 S1 110.36(17)
S2 C12 S1 123.70(13)
N1 C14 C15 111.2(2)
N1 C14 H14A 109.4
C15 C14 H14A 109.4
N1 C14 H14B 109.4
C15 C14 H14B 109.4
H14A C14 H14B 108.0
C3 C2 C1 120.9(3)
C3 C2 H2 119.5
C1 C2 H2 119.5
C8 C7 C1 132.3(2)
C8 C7 H7 113.8
C1 C7 H7 113.8
O1 C13 N1 122.5(2)
O1 C13 C11 127.1(2)
N1 C13 C11 110.36(19)
C6 C1 C2 117.2(3)
C6 C1 C7 117.9(2)
C2 C1 C7 124.9(2)
C7 C8 C10 116.1(2)
C7 C8 C9 124.1(2)
C10 C8 C9 119.7(2)
O2 C15 O3 125.2(3)
O2 C15 C14 122.5(2)
O3 C15 C14 112.2(2)
C5 C6 C1 121.9(3)
C5 C6 H6 119.0
C1 C6 H6 119.0
C4 C5 C6 119.6(3)
C4 C5 H5 120.2
C6 C5 H5 120.2
C4 C3 C2 120.8(3)
C4 C3 H3 119.6
C2 C3 H3 119.6
C8 C9 H9B 109.5
C8 C9 H9A 109.5
H9B C9 H9A 109.5
C8 C9 H9C 109.5
H9B C9 H9C 109.5
H9A C9 H9C 109.5
C3 C4 C5 119.6(3)
C3 C4 H4 120.2
C5 C4 H4 120.2
C11 C10 C8 132.3(2)
C11 C10 H10 113.8
C8 C10 H10 113.8

loop_
_geom_bond_atom_site_label_1
_geom_bond_atom_site_label_2
_geom_bond_distance
S1 C12 1.731(2)
S1 C11 1.752(2)
S2 C12 1.626(2)
N1 C12 1.371(3)
N1 C13 1.392(3)
N1 C14 1.445(3)
O3 C15 1.296(3)
O3 H3A 0.83(4)
C11 C10 1.335(3)
C11 C13 1.467(3)
O1 C13 1.207(3)
C14 C15 1.497(3)
C14 H14A 0.9700
C14 H14B 0.9700
C2 C3 1.370(3)
C2 C1 1.387(3)
C2 H2 0.9300
C7 C8 1.345(3)
C7 C1 1.460(3)
C7 H7 0.9300
C1 C6 1.379(4)
C8 C10 1.434(3)
C8 C9 1.501(3)
C15 O2 1.212(3)
C6 C5 1.377(4)
C6 H6 0.9300
C5 C4 1.367(4)
C5 H5 0.9300
C3 C4 1.363(4)
C3 H3 0.9300
C9 H9B 0.9600
C9 H9A 0.9600
C9 H9C 0.9600
C4 H4 0.9300
C10 H10 0.9300
